data_2232210
loop_
_publ_author_name
'Obushak, Mykola D.'
'Horak, Yuri I.'
'Zaytsev, Vladimir P.'
'Motorygina, Ekaterina L.'
'Zubkov, Fedor I.'
'Khrustalev, Victor N.'

_publ_section_title
;
 (6a<i>S</i>*,6b<i>S</i>*,11<i>R</i>*,11a<i>R</i>*)-6-(2-Furylmethyl)-5,12-dioxo-5,6,6a,6b,7,11,11a,12-octahydrofuro[3',2':5,6]isoindolo[2,1-<i>a</i>]quinazoline-11-carboxylic
 acid
;
_journal_coeditor_code CV5175
_journal_issue 11
_journal_name_full 'Acta Crystallographica Section E'
_journal_page_first o3031
_journal_page_last o3032
_journal_paper_doi 10.1107/S160053681104311X
_journal_volume 67
_journal_year 2011
_chemical_formula_iupac 'C23 H18 N2 O6'
_chemical_formula_moiety 'C23 H18 N2 O6'
_chemical_formula_sum 'C23 H18 N2 O6'
_chemical_formula_weight 418.39
_chemical_name_systematic
;
(6a<i>S</i>*,6b<i>S</i>*,11<i>R</i>*,11a<i>R</i>*)-6-(2-Furylmethyl)-5,12-
dioxo-5,6,6a,6b,7,11,11a,12-octahydrofuro[3',2':5,6]isoindolo[2,1-
<i>a</i>]quinazoline-11-carboxylic acid
;
_space_group_IT_number 14
_symmetry_cell_setting monoclinic
_symmetry_space_group_name_Hall '-P 2yn'
_symmetry_space_group_name_H-M 'P 1 21/n 1'
_atom_sites_solution_hydrogens difmap
_atom_sites_solution_primary direct
_atom_sites_solution_secondary difmap
_audit_creation_method SHELXL-97
_cell_angle_alpha 90.00
_cell_angle_beta 99.1020(10)
_cell_angle_gamma 90.00
_cell_formula_units_Z 4
_cell_length_a 8.2364(5)
_cell_length_b 16.9882(10)
_cell_length_c 13.1568(8)
_cell_measurement_reflns_used 6904
_cell_measurement_temperature 100(2)
_cell_measurement_theta_max 29.98
_cell_measurement_theta_min 2.40
_cell_volume 1817.74(19)
_computing_cell_refinement 'SAINT (Bruker, 1998)'
_computing_data_collection 'SMART (Bruker, 1998)'
_computing_data_reduction 'SAINT (Bruker, 1998)'
_computing_molecular_graphics 'SHELXTL (Sheldrick, 2008)'
_computing_publication_material 'SHELXTL (Sheldrick, 2008)'
_computing_structure_refinement 'SHELXTL (Sheldrick, 2008)'
_computing_structure_solution 'SHELXTL (Sheldrick, 2008)'
_diffrn_ambient_temperature 100(2)
_diffrn_measured_fraction_theta_full 0.993
_diffrn_measured_fraction_theta_max 0.993
_diffrn_measurement_device_type 'Bruker SMART 1K CCD'
_diffrn_measurement_method '\f and \w'
_diffrn_radiation_monochromator graphite
_diffrn_radiation_source 'fine-focus sealed tube'
_diffrn_radiation_type MoK\a
_diffrn_radiation_wavelength 0.71073
_diffrn_reflns_av_R_equivalents 0.0267
_diffrn_reflns_av_sigmaI/netI 0.0232
_diffrn_reflns_limit_h_max 11
_diffrn_reflns_limit_h_min -11
_diffrn_reflns_limit_k_max 23
_diffrn_reflns_limit_k_min -23
_diffrn_reflns_limit_l_max 18
_diffrn_reflns_limit_l_min -18
_diffrn_reflns_number 21001
_diffrn_reflns_theta_full 30.02
_diffrn_reflns_theta_max 30.02
_diffrn_reflns_theta_min 1.97
_exptl_absorpt_coefficient_mu 0.112
_exptl_absorpt_correction_T_max 0.980
_exptl_absorpt_correction_T_min 0.967
_exptl_absorpt_correction_type multi-scan
_exptl_absorpt_process_details '(SADABS; Sheldrick, 1998)'
_exptl_crystal_colour orange
_exptl_crystal_density_diffrn 1.529
_exptl_crystal_density_method 'not measured'
_exptl_crystal_description prism
_exptl_crystal_F_000 872
_exptl_crystal_size_max 0.30
_exptl_crystal_size_mid 0.20
_exptl_crystal_size_min 0.18
_refine_diff_density_max 0.446
_refine_diff_density_min -0.336
_refine_ls_extinction_method none
_refine_ls_goodness_of_fit_ref 1.002
_refine_ls_hydrogen_treatment constr
_refine_ls_matrix_type full
_refine_ls_number_parameters 280
_refine_ls_number_reflns 5293
_refine_ls_number_restraints 0
_refine_ls_restrained_S_all 1.002
_refine_ls_R_factor_all 0.0750
_refine_ls_R_factor_gt 0.0595
_refine_ls_shift/su_max 0.000
_refine_ls_shift/su_mean 0.000
_refine_ls_structure_factor_coef Fsqd
_refine_ls_weighting_details 'calc w=1/[\s^2^(Fo^2^)+(0.08P)^2^+1.9P] where P=(Fo^2^+2Fc^2^)/3'
_refine_ls_weighting_scheme calc
_refine_ls_wR_factor_gt 0.1439
_refine_ls_wR_factor_ref 0.1596
_reflns_number_gt 4139
_reflns_number_total 5293
_reflns_threshold_expression I>2\s(I)
_cod_data_source_file cv5175.cif
_cod_data_source_block I
_cod_original_sg_symbol_H-M 'P 21/n'
_cod_database_code 2232210
_cod_database_fobs_code 2232210

loop_
_symmetry_equiv_pos_as_xyz
'x, y, z'
'-x+1/2, y+1/2, -z+1/2'
'-x, -y, -z'
'x-1/2, -y-1/2, z-1/2'

loop_
_atom_site_type_symbol
_atom_site_label
_atom_site_fract_x
_atom_site_fract_y
_atom_site_fract_z
_atom_site_U_iso_or_equiv
_atom_site_adp_type
_atom_site_calc_flag
_atom_site_refinement_flags
_atom_site_occupancy
_atom_site_symmetry_multiplicity
O O1 0.77116(15) 0.37826(7) 0.24161(9) 0.0235(3) Uani d . 1 1
O O2 0.73217(17) 0.53678(7) 0.48118(10) 0.0286(3) Uani d . 1 1
O O3 0.47571(15) 0.62107(7) -0.02374(9) 0.0245(3) Uani d . 1 1
O O4 0.31904(17) 0.72270(7) -0.08729(10) 0.0284(3) Uani d . 1 1
H H4O 0.2827 0.6861 -0.1383 0.043 Uiso d R 1 1
O O5 0.82503(15) 0.69632(7) 0.03174(9) 0.0237(3) Uani d . 1 1
C C1 1.0826(2) 0.57749(10) 0.10046(13) 0.0221(3) Uani d . 1 1
H H1 1.0901 0.6300 0.0769 0.027 Uiso calc R 1 1
C C2 1.2040(2) 0.52240(10) 0.08887(13) 0.0237(3) Uani d . 1 1
H H2 1.2942 0.5378 0.0565 0.028 Uiso calc R 1 1
C C3 1.1958(2) 0.44550(10) 0.12353(13) 0.0248(3) Uani d . 1 1
H H3 1.2811 0.4092 0.1165 0.030 Uiso calc R 1 1
C C4 1.0627(2) 0.42198(10) 0.16832(13) 0.0231(3) Uani d . 1 1
H H4 1.0557 0.3693 0.1914 0.028 Uiso calc R 1 1
C C4A 0.93842(19) 0.47584(9) 0.17967(12) 0.0197(3) Uani d . 1 1
C C5 0.7966(2) 0.44955(9) 0.22637(12) 0.0203(3) Uani d . 1 1
N N6 0.69629(17) 0.50537(8) 0.25528(10) 0.0198(3) Uani d . 1 1
C C6A 0.72967(19) 0.59004(9) 0.24741(12) 0.0188(3) Uani d . 1 1
H H6A 0.7925 0.6104 0.3135 0.023 Uiso calc R 1 1
C C6B 0.57091(19) 0.63798(9) 0.21574(12) 0.0192(3) Uani d . 1 1
H H6B 0.4918 0.6042 0.1694 0.023 Uiso calc R 1 1
C C7 0.4786(2) 0.67373(10) 0.29657(13) 0.0224(3) Uani d . 1 1
H H7A 0.4284 0.6322 0.3343 0.027 Uiso calc R 1 1
H H7B 0.5529 0.7060 0.3465 0.027 Uiso calc R 1 1
C C7A 0.3497(2) 0.72356(9) 0.23479(13) 0.0220(3) Uani d . 1 1
O O8 0.20912(15) 0.74143(7) 0.27305(10) 0.0246(3) Uani d . 1 1
C C9 0.1130(2) 0.78350(10) 0.19758(14) 0.0257(3) Uani d . 1 1
H H9 0.0071 0.8036 0.2030 0.031 Uiso calc R 1 1
C C10 0.1885(2) 0.79273(10) 0.11445(14) 0.0240(3) Uani d . 1 1
H H10 0.1471 0.8199 0.0526 0.029 Uiso calc R 1 1
C C10A 0.3445(2) 0.75302(9) 0.13854(13) 0.0208(3) Uani d . 1 1
C C11 0.4827(2) 0.74087(9) 0.07672(12) 0.0202(3) Uani d . 1 1
H H11 0.5173 0.7930 0.0522 0.024 Uiso calc R 1 1
C C11A 0.62601(19) 0.70466(9) 0.15030(12) 0.0189(3) Uani d . 1 1
H H11A 0.6735 0.7472 0.1986 0.023 Uiso calc R 1 1
C C12 0.76530(19) 0.67005(9) 0.10328(12) 0.0196(3) Uani d . 1 1
N N13 0.82043(16) 0.60449(8) 0.16182(10) 0.0196(3) Uani d . 1 1
C C13A 0.95024(19) 0.55390(9) 0.14728(12) 0.0193(3) Uani d . 1 1
C C14 0.5826(2) 0.48033(9) 0.32540(13) 0.0220(3) Uani d . 1 1
H H14A 0.5286 0.4304 0.3003 0.026 Uiso calc R 1 1
H H14B 0.4961 0.5207 0.3261 0.026 Uiso calc R 1 1
C C15 0.6729(2) 0.46908(10) 0.43133(13) 0.0220(3) Uani d . 1 1
C C16 0.7223(2) 0.40551(10) 0.48999(13) 0.0244(3) Uani d . 1 1
H H16 0.6980 0.3520 0.4731 0.029 Uiso calc R 1 1
C C17 0.8185(2) 0.43469(12) 0.58253(14) 0.0290(4) Uani d . 1 1
H H17 0.8700 0.4044 0.6393 0.035 Uiso calc R 1 1
C C18 0.8216(3) 0.51364(12) 0.57333(14) 0.0325(4) Uani d . 1 1
H H18 0.8777 0.5484 0.6236 0.039 Uiso calc R 1 1
C C19 0.4283(2) 0.68777(10) -0.01577(12) 0.0212(3) Uani d . 1 1

loop_
_atom_site_aniso_label
_atom_site_aniso_U_11
_atom_site_aniso_U_22
_atom_site_aniso_U_33
_atom_site_aniso_U_12
_atom_site_aniso_U_13
_atom_site_aniso_U_23
O1 0.0327(6) 0.0167(5) 0.0209(6) -0.0006(4) 0.0031(5) 0.0008(4)
O2 0.0387(7) 0.0233(6) 0.0229(6) -0.0022(5) 0.0021(5) -0.0022(5)
O3 0.0280(6) 0.0195(6) 0.0251(6) 0.0020(4) 0.0017(5) -0.0018(4)
O4 0.0352(7) 0.0225(6) 0.0241(6) 0.0061(5) -0.0060(5) -0.0028(5)
O5 0.0253(6) 0.0211(6) 0.0250(6) -0.0016(4) 0.0055(5) 0.0028(4)
C1 0.0214(7) 0.0221(7) 0.0222(7) -0.0022(6) 0.0015(6) -0.0004(6)
C2 0.0204(7) 0.0285(8) 0.0217(8) -0.0005(6) 0.0017(6) -0.0034(6)
C3 0.0248(8) 0.0270(8) 0.0217(7) 0.0044(6) 0.0011(6) -0.0023(6)
C4 0.0289(8) 0.0198(7) 0.0199(7) 0.0044(6) 0.0014(6) 0.0005(6)
C4A 0.0232(7) 0.0184(7) 0.0169(7) 0.0007(5) 0.0017(5) -0.0006(5)
C5 0.0242(7) 0.0182(7) 0.0174(7) 0.0001(5) -0.0006(6) 0.0011(5)
N6 0.0230(6) 0.0166(6) 0.0198(6) -0.0007(5) 0.0032(5) 0.0011(5)
C6A 0.0212(7) 0.0160(7) 0.0188(7) -0.0010(5) 0.0016(5) 0.0008(5)
C6B 0.0203(7) 0.0182(7) 0.0188(7) 0.0005(5) 0.0017(5) 0.0022(5)
C7 0.0239(7) 0.0225(7) 0.0212(7) 0.0011(6) 0.0044(6) 0.0011(6)
C7A 0.0221(7) 0.0187(7) 0.0251(8) 0.0000(5) 0.0037(6) -0.0031(6)
O8 0.0239(6) 0.0223(6) 0.0284(6) 0.0025(4) 0.0066(5) -0.0004(5)
C9 0.0243(8) 0.0202(7) 0.0321(9) 0.0026(6) 0.0030(6) -0.0017(6)
C10 0.0237(7) 0.0196(7) 0.0279(8) 0.0020(6) 0.0009(6) -0.0016(6)
C10A 0.0225(7) 0.0159(7) 0.0235(8) -0.0001(5) 0.0019(6) -0.0020(5)
C11 0.0224(7) 0.0166(7) 0.0210(7) 0.0006(5) 0.0017(6) 0.0007(5)
C11A 0.0201(7) 0.0165(6) 0.0195(7) -0.0015(5) 0.0010(5) 0.0002(5)
C12 0.0213(7) 0.0163(6) 0.0203(7) -0.0021(5) 0.0011(5) -0.0009(5)
N13 0.0200(6) 0.0172(6) 0.0216(6) 0.0008(5) 0.0034(5) 0.0019(5)
C13A 0.0192(7) 0.0198(7) 0.0181(7) 0.0007(5) 0.0002(5) 0.0001(5)
C14 0.0211(7) 0.0189(7) 0.0264(8) -0.0011(5) 0.0044(6) 0.0032(6)
C15 0.0240(7) 0.0207(7) 0.0221(7) -0.0005(6) 0.0056(6) -0.0005(6)
C16 0.0243(8) 0.0243(8) 0.0252(8) 0.0001(6) 0.0058(6) 0.0032(6)
C17 0.0288(8) 0.0358(9) 0.0229(8) 0.0001(7) 0.0051(7) 0.0046(7)
C18 0.0394(10) 0.0372(10) 0.0201(8) -0.0038(8) 0.0019(7) -0.0021(7)
C19 0.0218(7) 0.0207(7) 0.0209(7) 0.0002(6) 0.0026(6) 0.0008(6)

loop_
_atom_type_symbol
_atom_type_description
_atom_type_scat_dispersion_real
_atom_type_scat_dispersion_imag
_atom_type_scat_source
C C 0.0033 0.0016 'International Tables Vol C Tables 4.2.6.8 and 6.1.1.4'
H H 0.0000 0.0000 'International Tables Vol C Tables 4.2.6.8 and 6.1.1.4'
N N 0.0061 0.0033 'International Tables Vol C Tables 4.2.6.8 and 6.1.1.4'
O O 0.0106 0.0060 'International Tables Vol C Tables 4.2.6.8 and 6.1.1.4'

loop_
_geom_angle_atom_site_label_1
_geom_angle_atom_site_label_2
_geom_angle_atom_site_label_3
_geom_angle
C18 O2 C15 106.38(14)
C19 O4 H4O 108.4
C13A C1 C2 118.66(15)
C13A C1 H1 120.7
C2 C1 H1 120.7
C3 C2 C1 121.48(16)
C3 C2 H2 119.3
C1 C2 H2 119.3
C4 C3 C2 119.64(15)
C4 C3 H3 120.2
C2 C3 H3 120.2
C3 C4 C4A 119.95(15)
C3 C4 H4 120.0
C4A C4 H4 120.0
C4 C4A C13A 119.98(15)
C4 C4A C5 119.23(14)
C13A C4A C5 120.79(14)
O1 C5 N6 120.60(15)
O1 C5 C4A 121.65(15)
N6 C5 C4A 117.73(14)
C5 N6 C6A 122.48(14)
C5 N6 C14 116.74(13)
C6A N6 C14 118.00(13)
N13 C6A N6 109.94(12)
N13 C6A C6B 102.57(12)
N6 C6A C6B 112.07(13)
N13 C6A H6A 110.7
N6 C6A H6A 110.7
C6B C6A H6A 110.7
C7 C6B C11A 108.73(13)
C7 C6B C6A 121.09(13)
C11A C6B C6A 103.19(12)
C7 C6B H6B 107.7
C11A C6B H6B 107.7
C6A C6B H6B 107.7
C7A C7 C6B 103.64(13)
C7A C7 H7A 111.0
C6B C7 H7A 111.0
C7A C7 H7B 111.0
C6B C7 H7B 111.0
H7A C7 H7B 109.0
C10A C7A O8 111.01(15)
C10A C7A C7 129.18(15)
O8 C7A C7 119.72(15)
C7A O8 C9 105.95(13)
C10 C9 O8 111.16(15)
C10 C9 H9 124.4
O8 C9 H9 124.4
C9 C10 C10A 106.03(15)
C9 C10 H10 127.0
C10A C10 H10 127.0
C7A C10A C10 105.85(15)
C7A C10A C11 122.43(15)
C10 C10A C11 131.71(15)
C10A C11 C19 111.01(13)
C10A C11 C11A 106.54(13)
C19 C11 C11A 111.52(13)
C10A C11 H11 109.2
C19 C11 H11 109.2
C11A C11 H11 109.2
C12 C11A C11 117.25(13)
C12 C11A C6B 104.73(12)
C11 C11A C6B 112.60(13)
C12 C11A H11A 107.3
C11 C11A H11A 107.3
C6B C11A H11A 107.3
O5 C12 N13 126.00(15)
O5 C12 C11A 127.11(14)
N13 C12 C11A 106.78(13)
C12 N13 C13A 127.06(14)
C12 N13 C6A 113.46(13)
C13A N13 C6A 119.47(13)
C1 C13A C4A 120.24(15)
C1 C13A N13 123.27(14)
C4A C13A N13 116.46(14)
N6 C14 C15 110.51(13)
N6 C14 H14A 109.5
C15 C14 H14A 109.5
N6 C14 H14B 109.5
C15 C14 H14B 109.5
H14A C14 H14B 108.1
C16 C15 O2 110.11(15)
C16 C15 C14 134.38(16)
O2 C15 C14 115.31(14)
C15 C16 C17 106.55(16)
C15 C16 H16 126.7
C17 C16 H16 126.7
C18 C17 C16 106.50(16)
C18 C17 H17 126.8
C16 C17 H17 126.8
C17 C18 O2 110.46(16)
C17 C18 H18 124.8
O2 C18 H18 124.8
O3 C19 O4 123.18(15)
O3 C19 C11 124.47(15)
O4 C19 C11 112.35(14)

loop_
_geom_bond_atom_site_label_1
_geom_bond_atom_site_label_2
_geom_bond_distance
O1 C5 1.2507(19)
O2 C18 1.373(2)
O2 C15 1.375(2)
O3 C19 1.209(2)
O4 C19 1.334(2)
O4 H4O 0.9287
O5 C12 1.214(2)
C1 C13A 1.393(2)
C1 C2 1.395(2)
C1 H1 0.9500
C2 C3 1.389(2)
C2 H2 0.9500
C3 C4 1.383(2)
C3 H3 0.9500
C4 C4A 1.398(2)
C4 H4 0.9500
C4A C13A 1.401(2)
C4A C5 1.473(2)
C5 N6 1.351(2)
N6 C6A 1.471(2)
N6 C14 1.477(2)
C6A N13 1.467(2)
C6A C6B 1.541(2)
C6A H6A 1.0000
C6B C7 1.527(2)
C6B C11A 1.534(2)
C6B H6B 1.0000
C7 C7A 1.494(2)
C7 H7A 0.9900
C7 H7B 0.9900
C7A C10A 1.356(2)
C7A O8 1.368(2)
O8 C9 1.369(2)
C9 C10 1.350(3)
C9 H9 0.9500
C10 C10A 1.442(2)
C10 H10 0.9500
C10A C11 1.514(2)
C11 C19 1.524(2)
C11 C11A 1.532(2)
C11 H11 1.0000
C11A C12 1.506(2)
C11A H11A 1.0000
C12 N13 1.389(2)
N13 C13A 1.408(2)
C14 C15 1.485(2)
C14 H14A 0.9900
C14 H14B 0.9900
C15 C16 1.352(2)
C16 C17 1.432(3)
C16 H16 0.9500
C17 C18 1.347(3)
C17 H17 0.9500
C18 H18 0.9500

loop_
_geom_hbond_atom_site_label_D
_geom_hbond_atom_site_label_H
_geom_hbond_atom_site_label_A
_geom_hbond_site_symmetry_A
_geom_hbond_distance_DH
_geom_hbond_distance_HA
_geom_hbond_distance_DA
_geom_hbond_angle_DHA
_geom_hbond_publ_flag
O4 H4O O1 3_665 0.93 1.75 2.671(2) 174 yes
C2 H2 O3 1_655 0.95 2.42 3.326(2) 160 yes
C3 H3 O3 3_765 0.95 2.56 3.384(2) 146 yes
C7 H7B O4 4_676 0.99 2.54 3.455(2) 155 yes
C11A H11A O1 2_655 1.00 2.38 3.325(2) 157 yes

loop_
_geom_torsion_atom_site_label_1
_geom_torsion_atom_site_label_2
_geom_torsion_atom_site_label_3
_geom_torsion_atom_site_label_4
_geom_torsion
C13A C1 C2 C3 -0.5(2)
C1 C2 C3 C4 1.6(3)
C2 C3 C4 C4A -0.8(2)
C3 C4 C4A C13A -1.1(2)
C3 C4 C4A C5 179.25(15)
C4 C4A C5 O1 -11.2(2)
C13A C4A C5 O1 169.16(15)
C4 C4A C5 N6 166.94(14)
C13A C4A C5 N6 -12.7(2)
O1 C5 N6 C6A 174.40(14)
C4A C5 N6 C6A -3.8(2)
O1 C5 N6 C14 13.7(2)
C4A C5 N6 C14 -164.46(13)
C5 N6 C6A N13 29.51(19)
C14 N6 C6A N13 -170.02(13)
C5 N6 C6A C6B 142.89(15)
C14 N6 C6A C6B -56.63(17)
N13 C6A C6B C7 -150.21(14)
N6 C6A C6B C7 91.92(17)
N13 C6A C6B C11A -28.44(15)
N6 C6A C6B C11A -146.31(13)
C11A C6B C7 C7A 53.19(16)
C6A C6B C7 C7A 172.26(13)
C6B C7 C7A C10A -20.2(2)
C6B C7 C7A O8 156.02(14)
C10A C7A O8 C9 0.07(18)
C7 C7A O8 C9 -176.82(14)
C7A O8 C9 C10 -0.28(19)
O8 C9 C10 C10A 0.37(19)
O8 C7A C10A C10 0.14(18)
C7 C7A C10A C10 176.67(16)
O8 C7A C10A C11 -178.89(14)
C7 C7A C10A C11 -2.4(3)
C9 C10 C10A C7A -0.31(19)
C9 C10 C10A C11 178.60(16)
C7A C10A C11 C19 112.13(17)
C10 C10A C11 C19 -66.6(2)
C7A C10A C11 C11A -9.5(2)
C10 C10A C11 C11A 171.78(16)
C10A C11 C11A C12 166.74(13)
C19 C11 C11A C12 45.47(18)
C10A C11 C11A C6B 45.13(17)
C19 C11 C11A C6B -76.15(17)
C7 C6B C11A C12 158.92(12)
C6A C6B C11A C12 29.17(15)
C7 C6B C11A C11 -72.59(16)
C6A C6B C11A C11 157.66(13)
C11 C11A C12 O5 39.4(2)
C6B C11A C12 O5 165.06(16)
C11 C11A C12 N13 -144.36(13)
C6B C11A C12 N13 -18.74(16)
O5 C12 N13 C13A -3.1(3)
C11A C12 N13 C13A -179.33(14)
O5 C12 N13 C6A 176.28(15)
C11A C12 N13 C6A 0.03(17)
N6 C6A N13 C12 137.81(13)
C6B C6A N13 C12 18.44(16)
N6 C6A N13 C13A -42.78(18)
C6B C6A N13 C13A -162.15(13)
C2 C1 C13A C4A -1.4(2)
C2 C1 C13A N13 -179.33(15)
C4 C4A C13A C1 2.2(2)
C5 C4A C13A C1 -178.11(14)
C4 C4A C13A N13 -179.72(14)
C5 C4A C13A N13 -0.1(2)
C12 N13 C13A C1 26.6(2)
C6A N13 C13A C1 -152.68(15)
C12 N13 C13A C4A -151.33(15)
C6A N13 C13A C4A 29.3(2)
C5 N6 C14 C15 74.64(18)
C6A N6 C14 C15 -86.95(16)
C18 O2 C15 C16 0.29(19)
C18 O2 C15 C14 -175.39(15)
N6 C14 C15 C16 -105.4(2)
N6 C14 C15 O2 68.88(18)
O2 C15 C16 C17 0.04(19)
C14 C15 C16 C17 174.57(18)
C15 C16 C17 C18 -0.4(2)
C16 C17 C18 O2 0.6(2)
C15 O2 C18 C17 -0.5(2)
C10A C11 C19 O3 -109.14(18)
C11A C11 C19 O3 9.5(2)
C10A C11 C19 O4 69.78(18)
C11A C11 C19 O4 -171.58(14)
